data_2216834
loop_
_publ_author_name
'Wu, Xiao-Yun'
'Hu, Ai-Xi'
'Cao, Gao'

_publ_section_title
;
 (<i>R</i>*)-({-})-3-[4-(Benzyloxy)benzoylmethyl] 5-ethyl
 2,6-dimethyl-4-(3-nitrophenyl)-1,4-dihydropyridine-3,5-dicarboxylate
;
_journal_coeditor_code XU2347
_journal_issue 12
_journal_name_full 'Acta Crystallographica Section E'
_journal_page_first o4578
_journal_page_last o4578
_journal_paper_doi 10.1107/S1600536807054785
_journal_volume 63
_journal_year 2007
_chemical_formula_iupac 'C32 H30 N2 O8'
_chemical_formula_moiety 'C32 H30 N2 O8'
_chemical_formula_sum 'C32 H30 N2 O8'
_chemical_formula_weight 570.58
_chemical_melting_point 122
_chemical_name_systematic
;
(R*)-(-)-3-[4-(Benzyloxy)benzoylmethyl] 5-ethyl
2,6-dimethyl-4-(3-nitrophenyl)-1,4-dihydropyridine-3,5-dicarboxylate
;
_space_group_IT_number 1
_symmetry_cell_setting triclinic
_symmetry_space_group_name_Hall 'P 1'
_symmetry_space_group_name_H-M 'P 1'
_atom_sites_solution_hydrogens geom
_atom_sites_solution_primary direct
_atom_sites_solution_secondary difmap
_audit_creation_method SHELXL97
_cell_angle_alpha 97.905(2)
_cell_angle_beta 100.352(2)
_cell_angle_gamma 109.296(2)
_cell_formula_units_Z 1
_cell_length_a 7.3646(7)
_cell_length_b 8.1772(8)
_cell_length_c 13.3290(10)
_cell_measurement_reflns_used 1853
_cell_measurement_temperature 295(2)
_cell_volume 728.32(11)
_computing_cell_refinement 'SAINT-Plus (Bruker, 2003)'
_computing_data_collection 'SMART (Bruker, 2001)'
_computing_data_reduction 'SAINT-Plus (Bruker, 2003)'
_computing_molecular_graphics 'SHELXTL (Bruker, 1997)'
_computing_publication_material 'SHELXTL (Bruker, 1997)'
_computing_structure_refinement 'SHELXL97 (Sheldrick, 1997)'
_computing_structure_solution 'SHELXS97 (Sheldrick, 1997)'
_diffrn_ambient_temperature 295(2)
_diffrn_measured_fraction_theta_full 0.983
_diffrn_measured_fraction_theta_max 0.983
_diffrn_measurement_device_type 'Bruker SMART 1000 CCD'
_diffrn_measurement_method \w
_diffrn_radiation_monochromator graphite
_diffrn_radiation_source 'fine-focus sealed tube'
_diffrn_radiation_type MoK\a
_diffrn_radiation_wavelength 0.71073
_diffrn_reflns_av_R_equivalents 0.0300
_diffrn_reflns_av_sigmaI/netI 0.0474
_diffrn_reflns_limit_h_max 9
_diffrn_reflns_limit_h_min -9
_diffrn_reflns_limit_k_max 10
_diffrn_reflns_limit_k_min -10
_diffrn_reflns_limit_l_max 16
_diffrn_reflns_limit_l_min -16
_diffrn_reflns_number 5566
_diffrn_reflns_theta_full 26.00
_diffrn_reflns_theta_max 26.00
_diffrn_reflns_theta_min 1.59
_diffrn_standards_interval_count 0
_diffrn_standards_interval_time 0
_diffrn_standards_number 0
_exptl_absorpt_coefficient_mu 0.094
_exptl_absorpt_correction_type none
_exptl_crystal_colour yellow
_exptl_crystal_density_diffrn 1.301
_exptl_crystal_density_method 'not measured'
_exptl_crystal_description block
_exptl_crystal_F_000 300
_exptl_crystal_size_max 0.46
_exptl_crystal_size_mid 0.28
_exptl_crystal_size_min 0.16
_refine_diff_density_max 0.209
_refine_diff_density_min -0.208
_refine_ls_extinction_method none
_refine_ls_goodness_of_fit_ref 1.019
_refine_ls_hydrogen_treatment constr
_refine_ls_matrix_type full
_refine_ls_number_parameters 382
_refine_ls_number_reflns 2808
_refine_ls_number_restraints 3
_refine_ls_restrained_S_all 1.019
_refine_ls_R_factor_all 0.0903
_refine_ls_R_factor_gt 0.0454
_refine_ls_shift/su_max 0.000
_refine_ls_shift/su_mean 0.000
_refine_ls_structure_factor_coef Fsqd
_refine_ls_weighting_details 'calc w = 1/[\s^2^(Fo^2^)+(0.0853P)^2^] where P=(Fo^2^+2Fc^2^)/3'
_refine_ls_weighting_scheme calc
_refine_ls_wR_factor_gt 0.1099
_refine_ls_wR_factor_ref 0.1435
_reflns_number_gt 1747
_reflns_number_total 2808
_reflns_threshold_expression I>2\s(I)
_cod_data_source_file xu2347.cif
_cod_data_source_block I
_cod_original_cell_volume 728.33(12)
_cod_database_code 2216834
_cod_database_fobs_code 2216834

loop_
_symmetry_equiv_pos_as_xyz
'x, y, z'

loop_
_atom_site_type_symbol
_atom_site_label
_atom_site_fract_x
_atom_site_fract_y
_atom_site_fract_z
_atom_site_U_iso_or_equiv
_atom_site_adp_type
_atom_site_calc_flag
_atom_site_refinement_flags
_atom_site_occupancy
C C1 0.6718(6) 0.3591(6) 0.7572(4) 0.0533(11) Uani d . 1
C C2 0.5034(6) 0.3903(6) 0.7313(4) 0.0513(10) Uani d . 1
C C3 0.3081(6) 0.2467(6) 0.7268(4) 0.0536(11) Uani d . 1
H H3 0.2150 0.3049 0.7396 0.064 Uiso calc R 1
C C4 0.3348(6) 0.1501(5) 0.8135(3) 0.0480(10) Uani d . 1
C C5 0.5090(6) 0.1267(6) 0.8418(4) 0.0556(11) Uani d . 1
C C6 0.5611(8) 0.0160(8) 0.9149(5) 0.0800(16) Uani d . 1
H H6A 0.5869 0.0777 0.9856 0.120 Uiso calc R 1
H H6B 0.6771 -0.0053 0.9034 0.120 Uiso calc R 1
H H6C 0.4526 -0.0950 0.9023 0.120 Uiso calc R 1
C C7 0.8763(7) 0.4639(7) 0.7483(5) 0.0768(15) Uani d . 1
H H7A 0.8718 0.4784 0.6777 0.115 Uiso calc R 1
H H7B 0.9635 0.4022 0.7671 0.115 Uiso calc R 1
H H7C 0.9243 0.5783 0.7943 0.115 Uiso calc R 1
C C8 0.1677(6) 0.0884(5) 0.8604(4) 0.0500(10) Uani d . 1
C C9 0.0365(8) -0.0586(8) 0.9877(5) 0.0772(15) Uani d . 1
H H9A -0.0854 -0.1386 0.9389 0.093 Uiso calc R 1
H H9B 0.0125 0.0431 1.0207 0.093 Uiso calc R 1
C C10 0.1013(11) -0.1492(11) 1.0668(6) 0.111(2) Uani d . 1
H H10A 0.1136 -0.2552 1.0329 0.167 Uiso calc R 1
H H10B 0.0055 -0.1795 1.1079 0.167 Uiso calc R 1
H H10C 0.2273 -0.0721 1.1111 0.167 Uiso calc R 1
C C11 0.4911(7) 0.5559(6) 0.7029(4) 0.0564(11) Uani d . 1
C C12 0.6556(7) 0.8139(6) 0.6503(4) 0.0625(13) Uani d . 1
H H12A 0.7818 0.9123 0.6706 0.075 Uiso calc R 1
H H12B 0.5550 0.8575 0.6674 0.075 Uiso calc R 1
C C13 0.6058(6) 0.7412(6) 0.5350(4) 0.0586(12) Uani d . 1
C C14 0.5909(6) 0.8605(6) 0.4637(4) 0.0572(11) Uani d . 1
C C15 0.6281(7) 1.0397(6) 0.4971(4) 0.0591(12) Uani d . 1
H H15 0.6646 1.0887 0.5683 0.071 Uiso calc R 1
C C16 0.6120(7) 1.1463(6) 0.4269(4) 0.0618(12) Uani d . 1
H H16 0.6336 1.2650 0.4510 0.074 Uiso calc R 1
C C17 0.5640(7) 1.0775(7) 0.3213(4) 0.0659(13) Uani d . 1
C C18 0.5269(10) 0.8964(8) 0.2864(5) 0.0866(17) Uani d . 1
H H18 0.4928 0.8473 0.2154 0.104 Uiso calc R 1
C C19 0.5412(9) 0.7935(7) 0.3575(4) 0.0814(17) Uani d . 1
H H19 0.5167 0.6741 0.3336 0.098 Uiso calc R 1
C C20 0.5785(11) 1.3511(7) 0.2736(5) 0.0891(17) Uani d . 1
H H20A 0.7176 1.4170 0.3065 0.107 Uiso calc R 1
H H20B 0.5006 1.3707 0.3222 0.107 Uiso calc R 1
C C21 0.5186(10) 1.4100(7) 0.1744(5) 0.0808(17) Uani d . 1
C C22 0.6499(12) 1.4713(10) 0.1165(6) 0.111(2) Uani d . 1
H H22 0.7793 1.4753 0.1362 0.134 Uiso calc R 1
C C23 0.5874(18) 1.5295(11) 0.0251(7) 0.134(3) Uani d . 1
H H23 0.6765 1.5753 -0.0144 0.161 Uiso calc R 1
C C24 0.3984(18) 1.5174(9) -0.0035(7) 0.116(3) Uani d . 1
H H24 0.3568 1.5530 -0.0640 0.140 Uiso calc R 1
C C25 0.2676(13) 1.4550(9) 0.0537(6) 0.106(2) Uani d . 1
H H25 0.1375 1.4486 0.0330 0.127 Uiso calc R 1
C C26 0.3276(12) 1.4010(8) 0.1424(5) 0.0929(19) Uani d . 1
H H26 0.2370 1.3574 0.1816 0.111 Uiso calc R 1
C C27 0.2206(6) 0.1232(7) 0.6193(4) 0.0579(12) Uani d . 1
C C28 0.1756(7) 0.1925(9) 0.5333(4) 0.0755(15) Uani d . 1
H H28 0.1954 0.3125 0.5424 0.091 Uiso calc R 1
C C29 0.1031(8) 0.0886(13) 0.4355(5) 0.093(2) Uani d . 1
C C30 0.0708(9) -0.0890(15) 0.4179(6) 0.111(3) Uani d . 1
H H30 0.0221 -0.1584 0.3506 0.133 Uiso calc R 1
C C31 0.1123(9) -0.1625(10) 0.5025(6) 0.098(2) Uani d . 1
H H31 0.0912 -0.2828 0.4921 0.117 Uiso calc R 1
C C32 0.1851(7) -0.0585(7) 0.6024(5) 0.0731(14) Uani d . 1
H H32 0.2106 -0.1098 0.6588 0.088 Uiso calc R 1
N N1 0.6607(5) 0.2105(5) 0.7986(3) 0.0565(10) Uani d . 1
H H1 0.7535 0.1688 0.7972 0.068 Uiso calc R 1
N N2 0.0568(10) 0.1652(16) 0.3455(6) 0.128(3) Uani d . 1
O O1 0.0167(4) 0.1171(4) 0.8359(2) 0.0587(8) Uani d . 1
O O2 0.1918(5) -0.0024(5) 0.9338(3) 0.0745(10) Uani d . 1
O O3 0.3392(5) 0.5796(4) 0.6805(3) 0.0800(11) Uani d . 1
O O4 0.6662(4) 0.6790(4) 0.7062(3) 0.0647(9) Uani d . 1
O O5 0.5795(7) 0.5867(5) 0.5045(3) 0.0899(12) Uani d . 1
O O6 0.5427(6) 1.1658(5) 0.2441(3) 0.0836(11) Uani d . 1
O O7 0.0752(11) 0.3189(14) 0.3632(6) 0.162(3) Uani d . 1
O O8 0.0010(11) 0.0749(14) 0.2595(5) 0.183(3) Uani d . 1

loop_
_atom_site_aniso_label
_atom_site_aniso_U_11
_atom_site_aniso_U_22
_atom_site_aniso_U_33
_atom_site_aniso_U_12
_atom_site_aniso_U_13
_atom_site_aniso_U_23
C1 0.046(2) 0.050(3) 0.072(3) 0.026(2) 0.020(2) 0.013(2)
C2 0.044(2) 0.052(3) 0.069(3) 0.026(2) 0.018(2) 0.018(2)
C3 0.038(2) 0.064(3) 0.075(3) 0.034(2) 0.020(2) 0.021(2)
C4 0.039(2) 0.047(2) 0.065(3) 0.0227(18) 0.0138(19) 0.011(2)
C5 0.048(2) 0.055(3) 0.077(3) 0.030(2) 0.021(2) 0.020(2)
C6 0.063(3) 0.087(4) 0.119(5) 0.049(3) 0.030(3) 0.049(3)
C7 0.052(3) 0.068(3) 0.124(5) 0.030(2) 0.032(3) 0.031(3)
C8 0.043(2) 0.046(2) 0.063(3) 0.0201(19) 0.009(2) 0.012(2)
C9 0.067(3) 0.088(4) 0.100(4) 0.040(3) 0.033(3) 0.047(3)
C10 0.115(5) 0.124(6) 0.121(6) 0.058(5) 0.035(4) 0.065(5)
C11 0.053(3) 0.057(3) 0.071(3) 0.031(2) 0.021(2) 0.016(2)
C12 0.055(3) 0.040(2) 0.093(4) 0.019(2) 0.015(2) 0.017(2)
C13 0.053(3) 0.045(3) 0.075(3) 0.018(2) 0.017(2) 0.005(2)
C14 0.056(3) 0.041(2) 0.077(3) 0.022(2) 0.018(2) 0.009(2)
C15 0.059(3) 0.046(3) 0.071(3) 0.016(2) 0.019(2) 0.009(2)
C16 0.069(3) 0.042(2) 0.075(4) 0.021(2) 0.019(3) 0.010(3)
C17 0.074(3) 0.061(3) 0.070(4) 0.034(2) 0.016(3) 0.015(3)
C18 0.125(5) 0.067(3) 0.071(4) 0.052(3) 0.011(3) -0.001(3)
C19 0.116(5) 0.053(3) 0.076(4) 0.046(3) 0.005(3) 0.000(3)
C20 0.122(5) 0.058(3) 0.087(4) 0.034(3) 0.021(3) 0.014(3)
C21 0.115(5) 0.047(3) 0.070(4) 0.020(3) 0.019(4) 0.009(3)
C22 0.119(5) 0.112(6) 0.093(5) 0.023(4) 0.037(4) 0.022(4)
C23 0.178(9) 0.099(6) 0.083(6) -0.012(6) 0.047(6) 0.019(4)
C24 0.174(9) 0.066(4) 0.089(5) 0.023(5) 0.021(6) 0.017(4)
C25 0.142(6) 0.078(4) 0.102(5) 0.056(4) 0.014(5) 0.008(4)
C26 0.133(6) 0.073(4) 0.088(5) 0.051(4) 0.035(4) 0.024(3)
C27 0.032(2) 0.078(3) 0.064(3) 0.020(2) 0.0151(19) 0.010(3)
C28 0.046(3) 0.109(4) 0.073(4) 0.022(3) 0.020(3) 0.028(3)
C29 0.054(3) 0.142(7) 0.070(5) 0.019(4) 0.019(3) 0.019(5)
C30 0.059(4) 0.161(9) 0.079(5) 0.017(5) 0.012(3) -0.018(5)
C31 0.066(4) 0.098(5) 0.105(6) 0.021(3) 0.013(4) -0.024(5)
C32 0.054(3) 0.073(4) 0.089(4) 0.026(3) 0.015(3) 0.003(3)
N1 0.044(2) 0.053(2) 0.088(3) 0.0314(17) 0.0222(19) 0.021(2)
N2 0.086(4) 0.201(9) 0.078(5) 0.020(5) 0.026(4) 0.042(6)
O1 0.0424(17) 0.068(2) 0.078(2) 0.0295(15) 0.0182(14) 0.0267(17)
O2 0.060(2) 0.095(3) 0.100(3) 0.0494(19) 0.0328(18) 0.055(2)
O3 0.065(2) 0.071(2) 0.134(3) 0.0450(19) 0.039(2) 0.047(2)
O4 0.0558(19) 0.0481(19) 0.090(2) 0.0204(15) 0.0090(16) 0.0197(17)
O5 0.134(3) 0.043(2) 0.095(3) 0.036(2) 0.029(2) 0.0092(19)
O6 0.122(3) 0.056(2) 0.076(2) 0.041(2) 0.017(2) 0.0108(19)
O7 0.133(5) 0.211(8) 0.117(5) 0.023(6) 0.004(4) 0.086(6)
O8 0.159(6) 0.289(10) 0.069(4) 0.050(6) 0.022(3) 0.024(5)

loop_
_atom_type_symbol
_atom_type_description
_atom_type_scat_dispersion_real
_atom_type_scat_dispersion_imag
_atom_type_scat_source
C C 0.0033 0.0000 'International Tables Vol C Tables 4.2.6.8 and 6.1.1.4'
H H 0.0000 0.0000 'International Tables Vol C Tables 4.2.6.8 and 6.1.1.4'
N N 0.0061 0.0000 'International Tables Vol C Tables 4.2.6.8 and 6.1.1.4'
O O 0.0106 0.0000 'International Tables Vol C Tables 4.2.6.8 and 6.1.1.4'

loop_
_geom_angle_atom_site_label_1
_geom_angle_atom_site_label_2
_geom_angle_atom_site_label_3
_geom_angle
C2 C1 N1 117.2(4)
C2 C1 C7 129.1(4)
N1 C1 C7 113.8(4)
C1 C2 C11 124.9(4)
C1 C2 C3 119.1(4)
C11 C2 C3 115.9(3)
C4 C3 C2 109.4(3)
C4 C3 C27 113.0(4)
C2 C3 C27 111.7(4)
C4 C3 H3 107.5
C2 C3 H3 107.5
C27 C3 H3 107.5
C5 C4 C8 125.0(4)
C5 C4 C3 118.7(4)
C8 C4 C3 116.4(3)
C4 C5 N1 118.0(4)
C4 C5 C6 128.4(4)
N1 C5 C6 113.6(4)
C5 C6 H6A 109.5
C5 C6 H6B 109.5
H6A C6 H6B 109.5
C5 C6 H6C 109.5
H6A C6 H6C 109.5
H6B C6 H6C 109.5
C1 C7 H7A 109.5
C1 C7 H7B 109.5
H7A C7 H7B 109.5
C1 C7 H7C 109.5
H7A C7 H7C 109.5
H7B C7 H7C 109.5
O1 C8 O2 121.5(4)
O1 C8 C4 123.3(4)
O2 C8 C4 115.3(3)
O2 C9 C10 107.6(5)
O2 C9 H9A 110.2
C10 C9 H9A 110.2
O2 C9 H9B 110.2
C10 C9 H9B 110.2
H9A C9 H9B 108.5
C9 C10 H10A 109.5
C9 C10 H10B 109.5
H10A C10 H10B 109.5
C9 C10 H10C 109.5
H10A C10 H10C 109.5
H10B C10 H10C 109.5
O3 C11 O4 122.4(4)
O3 C11 C2 123.3(4)
O4 C11 C2 114.3(3)
O4 C12 C13 110.2(4)
O4 C12 H12A 109.6
C13 C12 H12A 109.6
O4 C12 H12B 109.6
C13 C12 H12B 109.6
H12A C12 H12B 108.1
O5 C13 C14 122.7(5)
O5 C13 C12 118.8(4)
C14 C13 C12 118.5(4)
C19 C14 C15 117.6(4)
C19 C14 C13 118.8(4)
C15 C14 C13 123.6(4)
C16 C15 C14 121.3(5)
C16 C15 H15 119.3
C14 C15 H15 119.3
C17 C16 C15 120.3(4)
C17 C16 H16 119.9
C15 C16 H16 119.9
O6 C17 C16 126.6(4)
O6 C17 C18 114.5(5)
C16 C17 C18 118.9(5)
C19 C18 C17 119.6(5)
C19 C18 H18 120.2
C17 C18 H18 120.2
C18 C19 C14 122.3(5)
C18 C19 H19 118.9
C14 C19 H19 118.9
O6 C20 C21 106.6(5)
O6 C20 H20A 110.4
C21 C20 H20A 110.4
O6 C20 H20B 110.4
C21 C20 H20B 110.4
H20A C20 H20B 108.6
C22 C21 C26 119.4(7)
C22 C21 C20 121.4(7)
C26 C21 C20 119.2(6)
C21 C22 C23 119.2(8)
C21 C22 H22 120.4
C23 C22 H22 120.4
C24 C23 C22 119.3(8)
C24 C23 H23 120.4
C22 C23 H23 120.4
C23 C24 C25 121.5(8)
C23 C24 H24 119.3
C25 C24 H24 119.3
C24 C25 C26 119.5(8)
C24 C25 H25 120.3
C26 C25 H25 120.3
C25 C26 C21 121.2(7)
C25 C26 H26 119.4
C21 C26 H26 119.4
C28 C27 C32 117.5(5)
C28 C27 C3 119.2(5)
C32 C27 C3 123.3(4)
C29 C28 C27 121.3(6)
C29 C28 H28 119.4
C27 C28 H28 119.4
C28 C29 C30 121.6(7)
C28 C29 N2 120.3(8)
C30 C29 N2 118.1(8)
C29 C30 C31 118.4(7)
C29 C30 H30 120.8
C31 C30 H30 120.8
C30 C31 C32 120.5(7)
C30 C31 H31 119.7
C32 C31 H31 119.7
C31 C32 C27 120.6(6)
C31 C32 H32 119.7
C27 C32 H32 119.7
C5 N1 C1 123.2(3)
C5 N1 H1 118.4
C1 N1 H1 118.4
O8 N2 O7 123.0(10)
O8 N2 C29 119.9(11)
O7 N2 C29 117.0(9)
C8 O2 C9 118.1(3)
C11 O4 C12 114.9(3)
C17 O6 C20 117.7(4)

loop_
_geom_bond_atom_site_label_1
_geom_bond_atom_site_label_2
_geom_bond_distance
C1 C2 1.343(5)
C1 N1 1.386(6)
C1 C7 1.502(7)
C2 C11 1.481(6)
C2 C3 1.511(6)
C3 C4 1.507(6)
C3 C27 1.525(7)
C3 H3 0.9800
C4 C5 1.354(5)
C4 C8 1.454(6)
C5 N1 1.372(6)
C5 C6 1.501(6)
C6 H6A 0.9600
C6 H6B 0.9600
C6 H6C 0.9600
C7 H7A 0.9600
C7 H7B 0.9600
C7 H7C 0.9600
C8 O1 1.209(4)
C8 O2 1.328(5)
C9 O2 1.440(6)
C9 C10 1.468(8)
C9 H9A 0.9700
C9 H9B 0.9700
C10 H10A 0.9600
C10 H10B 0.9600
C10 H10C 0.9600
C11 O3 1.191(5)
C11 O4 1.337(5)
C12 O4 1.429(5)
C12 C13 1.501(7)
C12 H12A 0.9700
C12 H12B 0.9700
C13 O5 1.211(5)
C13 C14 1.467(7)
C14 C19 1.381(7)
C14 C15 1.390(6)
C15 C16 1.380(7)
C15 H15 0.9300
C16 C17 1.376(7)
C16 H16 0.9300
C17 O6 1.350(6)
C17 C18 1.407(7)
C18 C19 1.363(8)
C18 H18 0.9300
C19 H19 0.9300
C20 O6 1.434(6)
C20 C21 1.510(9)
C20 H20A 0.9700
C20 H20B 0.9700
C21 C22 1.355(9)
C21 C26 1.369(9)
C22 C23 1.423(12)
C22 H22 0.9300
C23 C24 1.341(13)
C23 H23 0.9300
C24 C25 1.347(11)
C24 H24 0.9300
C25 C26 1.368(10)
C25 H25 0.9300
C26 H26 0.9300
C27 C28 1.383(7)
C27 C32 1.398(7)
C28 C29 1.360(9)
C28 H28 0.9300
C29 C30 1.370(11)
C29 N2 1.466(10)
C30 C31 1.382(11)
C30 H30 0.9300
C31 C32 1.384(9)
C31 H31 0.9300
C32 H32 0.9300
N1 H1 0.8600
N2 O8 1.195(10)
N2 O7 1.203(11)

loop_
_geom_hbond_atom_site_label_D
_geom_hbond_atom_site_label_H
_geom_hbond_atom_site_label_A
_geom_hbond_site_symmetry_A
_geom_hbond_distance_DH
_geom_hbond_distance_HA
_geom_hbond_distance_DA
_geom_hbond_angle_DHA
N1 H1 O1 1_655 0.86 2.11 2.940(5) 163

loop_
_geom_torsion_atom_site_label_1
_geom_torsion_atom_site_label_2
_geom_torsion_atom_site_label_3
_geom_torsion_atom_site_label_4
_geom_torsion
_geom_torsion_publ_flag
N1 C1 C2 C11 169.2(5) no
C7 C1 C2 C11 -10.9(10) no
N1 C1 C2 C3 -12.7(8) no
C7 C1 C2 C3 167.3(6) no
C1 C2 C3 C4 37.5(7) no
C11 C2 C3 C4 -144.2(4) no
C1 C2 C3 C27 -88.2(6) no
C11 C2 C3 C27 90.2(5) no
C2 C3 C4 C5 -34.7(7) no
C27 C3 C4 C5 90.4(6) no
C2 C3 C4 C8 145.3(4) no
C27 C3 C4 C8 -89.6(5) no
C8 C4 C5 N1 -172.5(5) no
C3 C4 C5 N1 7.5(8) no
C8 C4 C5 C6 8.7(9) no
C3 C4 C5 C6 -171.3(6) no
C5 C4 C8 O1 177.0(6) no
C3 C4 C8 O1 -3.0(7) no
C5 C4 C8 O2 -2.5(8) no
C3 C4 C8 O2 177.5(5) no
C1 C2 C11 O3 -179.9(6) no
C3 C2 C11 O3 1.9(8) no
C1 C2 C11 O4 -0.6(8) no
C3 C2 C11 O4 -178.8(5) no
O4 C12 C13 O5 1.0(7) no
O4 C12 C13 C14 -179.2(4) no
O5 C13 C14 C19 1.0(9) no
C12 C13 C14 C19 -178.6(5) no
O5 C13 C14 C15 -177.5(6) no
C12 C13 C14 C15 2.8(8) no
C19 C14 C15 C16 1.4(8) no
C13 C14 C15 C16 180.0(5) no
C14 C15 C16 C17 -2.1(8) no
C15 C16 C17 O6 179.8(6) no
C15 C16 C17 C18 1.5(9) no
O6 C17 C18 C19 -178.8(7) no
C16 C17 C18 C19 -0.3(11) no
C17 C18 C19 C14 -0.4(12) no
C15 C14 C19 C18 -0.2(10) no
C13 C14 C19 C18 -178.8(7) no
O6 C20 C21 C22 -89.7(9) no
O6 C20 C21 C26 90.2(8) no
C26 C21 C22 C23 1.6(13) no
C20 C21 C22 C23 -178.5(7) no
C21 C22 C23 C24 -1.8(15) no
C22 C23 C24 C25 0.9(15) no
C23 C24 C25 C26 0.1(14) no
C22 C21 C26 C25 -0.6(11) no
C20 C21 C26 C25 179.6(7) no
C24 C25 C26 C21 -0.3(12) no
C4 C3 C27 C28 175.7(4) no
C2 C3 C27 C28 -60.5(5) no
C4 C3 C27 C32 -5.1(6) no
C2 C3 C27 C32 118.6(5) no
C32 C27 C28 C29 -1.5(8) no
C3 C27 C28 C29 177.7(5) no
C27 C28 C29 C30 0.7(10) no
C27 C28 C29 N2 179.9(6) no
C28 C29 C30 C31 0.2(11) no
N2 C29 C30 C31 -179.0(7) no
C29 C30 C31 C32 -0.1(11) no
C30 C31 C32 C27 -0.7(10) no
C28 C27 C32 C31 1.5(8) no
C3 C27 C32 C31 -177.6(6) no
C4 C5 N1 C1 22.3(8) no
C6 C5 N1 C1 -158.7(6) no
C2 C1 N1 C5 -19.6(8) no
C7 C1 N1 C5 160.5(6) no
C28 C29 N2 O7 -3.1(13) no
C30 C29 N2 O7 176.1(10) no
C28 C29 N2 O8 176.7(8) no
C30 C29 N2 O8 -4.1(12) no
O1 C8 O2 C9 -3.0(8) no
C4 C8 O2 C9 176.5(5) no
C10 C9 O2 C8 -177.6(7) no
O3 C11 O4 C12 -19.1(8) no
C2 C11 O4 C12 161.6(5) no
C13 C12 O4 C11 -73.8(6) no
C16 C17 O6 C20 1.9(10) no
C18 C17 O6 C20 -179.8(7) no
C21 C20 O6 C17 -173.0(6) no

loop_
_cod_related_entry_id
_cod_related_entry_database
_cod_related_entry_code
1 ChemSpider 21196229
